data_7022984
loop_
_publ_author_name
'Chen, Yanmei'
'Cao, Yanyuan'
'Chen, Wenqian'
'Gao, Qian'
'Li, Lei'
'Gao, Dandan'
'Liu, Wei'
'Li, Yahong'
'Li, Wu'

_publ_section_title
;
 Seven novel Sr(II)-Sm(III) and Sr(II)-Dy(III) coordination polymers:
 construction of five classes of structural topologies using different
 amounts of imidazole.
;
_journal_issue 27
_journal_name_full 'Dalton transactions (Cambridge, England : 2003)'
_journal_page_first 10011
_journal_page_last 10018
_journal_paper_doi 10.1039/c3dt50453k
_journal_volume 42
_journal_year 2013
_chemical_formula_moiety 'C42 H28 Dy2 N6 O29 Sr, 4(C3 H5 N2), C2 H6 O, 5(H2 O)'
_chemical_formula_sum 'C56 H64 Dy2 N14 O35 Sr'
_chemical_formula_weight 1905.83
_chemical_name_systematic
;
?
;
_space_group_IT_number 2
_symmetry_cell_setting triclinic
_symmetry_space_group_name_Hall '-P 1'
_symmetry_space_group_name_H-M 'P -1'
_atom_sites_solution_hydrogens geom
_atom_sites_solution_primary direct
_atom_sites_solution_secondary difmap
_audit_creation_method SHELXL-97
_cell_angle_alpha 88.42(3)
_cell_angle_beta 87.81(3)
_cell_angle_gamma 79.04(3)
_cell_formula_units_Z 2
_cell_length_a 10.394(2)
_cell_length_b 11.066(2)
_cell_length_c 30.409(6)
_cell_measurement_reflns_used 6096
_cell_measurement_temperature 293(2)
_cell_measurement_theta_max 27.578
_cell_measurement_theta_min 2.314
_cell_volume 3430.6(12)
_computing_cell_refinement 'SAINT (Bruker, 2005)'
_computing_data_collection 'APEX-II (Bruker, 2005)'
_computing_data_reduction 'SAINT (Bruker, 2005)'
_computing_molecular_graphics 'SHELXTL (Sheldrick, 2008) and DIAMOND (Brandenburg, 1999)'
_computing_publication_material 'SHELXTL (Sheldrick, 2008)'
_computing_structure_refinement 'SHELXL-97 (Sheldrick, 2008)'
_computing_structure_solution 'SHELXS-97 (Sheldrick, 2008)'
_diffrn_ambient_temperature 293(2)
_diffrn_measured_fraction_theta_full 0.996
_diffrn_measured_fraction_theta_max 0.996
_diffrn_measurement_device_type 'Bruker APEXII CCD'
_diffrn_measurement_method '\f and \w scans'
_diffrn_radiation_monochromator graphite
_diffrn_radiation_source 'fine-focus sealed tube'
_diffrn_radiation_type MoK\a
_diffrn_radiation_wavelength 0.71073
_diffrn_reflns_av_R_equivalents 0.0294
_diffrn_reflns_av_sigmaI/netI 0.0549
_diffrn_reflns_limit_h_max 12
_diffrn_reflns_limit_h_min -12
_diffrn_reflns_limit_k_max 12
_diffrn_reflns_limit_k_min -13
_diffrn_reflns_limit_l_max 36
_diffrn_reflns_limit_l_min -30
_diffrn_reflns_number 18921
_diffrn_reflns_theta_full 25.00
_diffrn_reflns_theta_max 25.00
_diffrn_reflns_theta_min 1.87
_exptl_absorpt_coefficient_mu 3.037
_exptl_absorpt_correction_T_max 0.6587
_exptl_absorpt_correction_T_min 0.5818
_exptl_absorpt_correction_type multi-scan
_exptl_absorpt_process_details 'SADABS (Bruker, 2005)'
_exptl_crystal_colour colourless
_exptl_crystal_density_diffrn 1.845
_exptl_crystal_density_meas ?
_exptl_crystal_density_method 'not measured'
_exptl_crystal_description rod
_exptl_crystal_F_000 1896
_exptl_crystal_size_max 0.20
_exptl_crystal_size_mid 0.15
_exptl_crystal_size_min 0.15
_refine_diff_density_max 1.277
_refine_diff_density_min -0.913
_refine_diff_density_rms 0.107
_refine_ls_extinction_method none
_refine_ls_goodness_of_fit_ref 1.019
_refine_ls_hydrogen_treatment constr
_refine_ls_matrix_type full
_refine_ls_number_parameters 975
_refine_ls_number_reflns 12038
_refine_ls_number_restraints 6
_refine_ls_restrained_S_all 1.019
_refine_ls_R_factor_all 0.0536
_refine_ls_R_factor_gt 0.0363
_refine_ls_shift/su_max 0.031
_refine_ls_shift/su_mean 0.001
_refine_ls_structure_factor_coef Fsqd
_refine_ls_weighting_details 'calc w=1/[\s^2^(Fo^2^)+(0.0363P)^2^+2.4968P] where P=(Fo^2^+2Fc^2^)/3'
_refine_ls_weighting_scheme calc
_refine_ls_wR_factor_gt 0.0791
_refine_ls_wR_factor_ref 0.0861
_reflns_number_gt 9439
_reflns_number_total 12038
_reflns_threshold_expression &gt;2sigma(I)
_cod_data_source_file c3dt50453k.cif
_cod_data_source_block ccdc899488
_cod_depositor_comments
;
The following automatic conversions were performed:

'_exptl_crystal_density_meas' value 'not measured' was changed to '?'
- the value is perceived as not measured.

Automatic conversion script
Id: cif_fix_values 3008 2015-01-20 13:52:24Z robertas 
;
_cod_original_cell_volume 3430.8(12)
_cod_database_code 7022984

loop_
_symmetry_equiv_pos_as_xyz
'x, y, z'
'-x, -y, -z'

loop_
_atom_site_label
_atom_site_type_symbol
_atom_site_fract_x
_atom_site_fract_y
_atom_site_fract_z
_atom_site_U_iso_or_equiv
_atom_site_adp_type
_atom_site_occupancy
_atom_site_symmetry_multiplicity
_atom_site_calc_flag
_atom_site_refinement_flags
Dy1 Dy 0.44482(2) 0.34524(2) 0.373244(7) 0.02240(7) Uani 1 1 d .
O1 O 0.5324(3) 0.4903(3) 0.32480(11) 0.0294(8) Uani 1 1 d .
N1 N 0.6778(4) 0.3628(3) 0.38388(12) 0.0245(9) Uani 1 1 d .
C1 C 0.7347(5) 0.4442(4) 0.36003(16) 0.0238(11) Uani 1 1 d .
C1A C 1.1309(6) 0.8983(5) 0.02393(19) 0.0393(14) Uani 1 1 d .
H1A H 1.1425 0.8253 0.0086 0.047 Uiso 1 1 calc R
Dy2 Dy 0.87684(2) 1.04570(2) 0.149637(8) 0.02372(7) Uani 1 1 d .
O2 O 0.6974(4) 0.5827(3) 0.29993(11) 0.0330(9) Uani 1 1 d .
N2 N 0.2985(4) 0.3416(4) 0.44056(13) 0.0240(9) Uani 1 1 d .
C2 C 0.8613(5) 0.4583(5) 0.36511(18) 0.0333(13) Uani 1 1 d .
H2 H 0.8971 0.5162 0.3484 0.040 Uiso 1 1 calc R
Sr3 Sr 0.73041(5) 0.57040(4) 0.214945(16) 0.02770(12) Uani 1 1 d .
O3 O 0.5586(3) 0.2047(3) 0.42702(11) 0.0296(8) Uani 1 1 d .
N3 N 0.3688(4) 0.3282(3) 0.29757(13) 0.0239(9) Uani 1 1 d .
C3 C 0.9336(5) 0.3841(5) 0.39567(19) 0.0393(14) Uani 1 1 d .
H3 H 1.0197 0.3916 0.4002 0.047 Uiso 1 1 calc R
O4 O 0.7373(4) 0.1232(4) 0.46189(13) 0.0432(10) Uani 1 1 d .
N4 N 0.6428(4) 1.0276(3) 0.14750(12) 0.0226(9) Uani 1 1 d .
C4 C 0.8783(5) 0.2988(5) 0.41956(17) 0.0344(13) Uani 1 1 d .
H4 H 0.9272 0.2471 0.4400 0.041 Uiso 1 1 calc R
O5 O 0.4401(4) 0.5111(3) 0.42224(11) 0.0330(9) Uani 1 1 d .
C5 C 0.7495(5) 0.2902(4) 0.41313(16) 0.0264(11) Uani 1 1 d .
N5 N 1.0293(4) 1.0195(3) 0.08305(13) 0.0247(9) Uani 1 1 d .
O6 O 0.3689(5) 0.6108(3) 0.48400(13) 0.0504(11) Uani 1 1 d .
C6 C 0.6475(5) 0.5126(4) 0.32541(16) 0.0265(12) Uani 1 1 d .
N6 N 0.9665(4) 1.0894(4) 0.22001(14) 0.0296(10) Uani 1 1 d .
O7 O 0.3185(4) 0.1790(3) 0.37881(11) 0.0314(8) Uani 1 1 d .
C7 C 0.6775(5) 0.1996(4) 0.43657(16) 0.0265(12) Uani 1 1 d .
N7 N 0.8391(5) 0.5527(4) 0.04259(18) 0.0502(14) Uani 1 1 d .
H7 H 0.8840 0.6015 0.0537 0.060 Uiso 1 1 calc R
O8 O 0.1812(4) 0.0756(3) 0.41517(13) 0.0452(10) Uani 1 1 d .
N8 N 0.7250(6) 0.4132(5) 0.03658(18) 0.0615(16) Uani 1 1 d .
H8 H 0.6819 0.3558 0.0432 0.074 Uiso 1 1 calc R
C8 C 0.2946(5) 0.4274(5) 0.47061(17) 0.0301(12) Uani 1 1 d .
O9 O 0.5761(3) 0.1920(3) 0.32935(11) 0.0328(9) Uani 1 1 d .
N9 N 0.3761(5) 0.9466(4) 0.34085(15) 0.0392(12) Uani 1 1 d .
H9A H 0.3682 1.0200 0.3506 0.047 Uiso 1 1 calc R
C9 C 0.2222(6) 0.4257(5) 0.50965(19) 0.0453(16) Uani 1 1 d .
H9 H 0.2194 0.4874 0.5300 0.054 Uiso 1 1 calc R
O10 O 0.6236(4) 0.0907(3) 0.26676(11) 0.0347(9) Uani 1 1 d .
N10 N 0.4396(5) 0.7893(5) 0.30281(18) 0.0528(15) Uani 1 1 d .
H10A H 0.4805 0.7406 0.2831 0.063 Uiso 1 1 calc R
C10 C 0.1538(6) 0.3308(6) 0.5181(2) 0.0502(17) Uani 1 1 d .
H10 H 0.1050 0.3280 0.5443 0.060 Uiso 1 1 calc R
O11 O 0.2440(3) 0.4796(3) 0.35489(12) 0.0331(9) Uani 1 1 d .
C11 C 0.1592(6) 0.2407(5) 0.48720(18) 0.0388(14) Uani 1 1 d .
H11 H 0.1152 0.1756 0.4920 0.047 Uiso 1 1 calc R
N11 N 0.9459(6) 0.8158(6) 0.3442(2) 0.072(2) Uani 1 1 d .
H11A H 0.9932 0.7450 0.3500 0.087 Uiso 1 1 calc R
O12 O 0.0972(4) 0.5663(4) 0.30656(13) 0.0440(10) Uani 1 1 d .
C12 C 0.2329(5) 0.2509(5) 0.44847(17) 0.0289(12) Uani 1 1 d .
N12 N 0.8139(5) 0.9548(5) 0.31325(16) 0.0439(12) Uani 1 1 d .
H12 H 0.7585 0.9933 0.2950 0.053 Uiso 1 1 calc R
O13 O 0.8038(3) 0.9054(3) 0.20249(11) 0.0288(8) Uani 1 1 d .
C13 C 0.3747(6) 0.5244(5) 0.45828(18) 0.0328(13) Uani 1 1 d .
N13 N 0.5433(8) 0.9545(6) 0.4344(2) 0.085(2) Uani 1 1 d .
H13 H 0.5468 1.0315 0.4350 0.102 Uiso 1 1 calc R
O14 O 0.6525(3) 0.8028(3) 0.23142(11) 0.0321(8) Uani 1 1 d .
C14 C 0.2440(5) 0.1587(5) 0.41161(18) 0.0306(12) Uani 1 1 d .
N14 N 0.4902(6) 0.7800(5) 0.45063(17) 0.0575(16) Uani 1 1 d .
H14 H 0.4566 0.7232 0.4640 0.069 Uiso 1 1 calc R
O15 O 0.7584(4) 1.1607(3) 0.09184(11) 0.0321(8) Uani 1 1 d .
C15 C 0.4413(5) 0.2505(4) 0.26934(17) 0.0287(12) Uani 1 1 d .
O16 O 0.5712(4) 1.2426(4) 0.06147(13) 0.0477(11) Uani 1 1 d .
C16 C 0.4094(6) 0.2441(5) 0.22617(19) 0.0457(16) Uani 1 1 d .
H16 H 0.4624 0.1899 0.2072 0.055 Uiso 1 1 calc R
O17 O 0.8743(4) 0.8639(3) 0.10624(12) 0.0361(9) Uani 1 1 d .
C17 C 0.2983(7) 0.3188(6) 0.2116(2) 0.057(2) Uani 1 1 d .
H17 H 0.2747 0.3159 0.1825 0.069 Uiso 1 1 calc R
O18 O 0.9875(4) 0.7207(3) 0.06268(14) 0.0527(12) Uani 1 1 d .
C18 C 0.2221(6) 0.3980(5) 0.24023(19) 0.0459(16) Uani 1 1 d .
H18 H 0.1454 0.4484 0.2311 0.055 Uiso 1 1 calc R
O19 O 1.0021(4) 1.2097(3) 0.13409(12) 0.0331(9) Uani 1 1 d .
C19 C 0.2618(5) 0.4014(5) 0.28314(17) 0.0296(12) Uani 1 1 d .
O20 O 1.1330(4) 1.3028(4) 0.08945(13) 0.0505(11) Uani 1 1 d .
C20 C 0.5577(5) 0.1715(4) 0.28960(16) 0.0258(11) Uani 1 1 d .
O21 O 1.0700(4) 0.9090(3) 0.16904(13) 0.0400(10) Uani 1 1 d .
C21 C 0.1937(5) 0.4909(5) 0.31691(19) 0.0313(12) Uani 1 1 d .
O22 O 1.2097(4) 0.8281(4) 0.22006(15) 0.0633(14) Uani 1 1 d .
C22 C 0.5908(5) 0.9529(4) 0.17596(16) 0.0248(11) Uani 1 1 d .
O23 O 0.7580(3) 1.2213(3) 0.18800(11) 0.0304(8) Uani 1 1 d .
C23 C 0.4610(6) 0.9429(5) 0.17600(18) 0.0380(14) Uani 1 1 d .
H23 H 0.4286 0.8887 0.1955 0.046 Uiso 1 1 calc R
O24 O 0.7374(4) 1.3531(3) 0.24325(12) 0.0422(10) Uani 1 1 d .
C24 C 0.3802(6) 1.0140(6) 0.14688(19) 0.0467(16) Uani 1 1 d .
H24 H 0.2915 1.0106 0.1466 0.056 Uiso 1 1 calc R
O25 O 0.7407(4) 0.6817(3) 0.13991(12) 0.0447(10) Uani 1 1 d .
H25A H 0.7944 0.7308 0.1401 0.067 Uiso 1 1 d R
H25B H 0.6708 0.6842 0.1260 0.067 Uiso 1 1 d R
C25 C 0.4332(6) 1.0907(5) 0.11800(18) 0.0411(14) Uani 1 1 d .
H25 H 0.3801 1.1395 0.0979 0.049 Uiso 1 1 calc R
O26 O 0.9312(4) 0.4367(3) 0.17522(14) 0.0503(11) Uani 1 1 d .
H26A H 0.9919 0.4872 0.1751 0.060 Uiso 1 1 d R
H26B H 0.9621 0.3654 0.1596 0.060 Uiso 1 1 d R
C26 C 0.5654(5) 1.0957(5) 0.11872(16) 0.0293(12) Uani 1 1 d .
O27 O 0.6249(4) 0.4448(4) 0.15694(13) 0.0495(11) Uani 1 1 d .
H27B H 0.5840 0.4925 0.1376 0.059 Uiso 1 1 d R
H27A H 0.6573 0.3782 0.1440 0.059 Uiso 1 1 d R
C27 C 0.6898(5) 0.8808(4) 0.20604(16) 0.0262(12) Uani 1 1 d .
O28 O 0.4842(4) 0.5913(4) 0.23873(13) 0.0465(10) Uani 1 1 d .
H28A H 0.4300 0.6049 0.2181 0.070 Uiso 1 1 d R
H28B H 0.4571 0.5256 0.2460 0.070 Uiso 1 1 d R
C28 C 0.6362(5) 1.1736(5) 0.08823(16) 0.0302(12) Uani 1 1 d .
O29 O 0.9457(4) 0.6566(4) 0.22720(16) 0.0607(13) Uani 1 1 d .
H29A H 1.0010 0.6463 0.2475 0.091 Uiso 1 1 d R
H29B H 0.9521 0.7185 0.2107 0.091 Uiso 1 1 d R
C29 C 1.0447(5) 0.9162(5) 0.06062(17) 0.0302(12) Uani 1 1 d .
C53 C 0.5453(9) 0.8269(9) 0.0408(3) 0.096(3) Uani 1 1 d .
H53C H 0.5722 0.8831 0.0604 0.145 Uiso 1 1 calc R
H53A H 0.4978 0.8723 0.0172 0.145 Uiso 1 1 calc R
H53B H 0.6212 0.7729 0.0289 0.145 Uiso 1 1 calc R
O31 O 0.3166(5) 0.6400(5) 0.16864(19) 0.0836(17) Uani 1 1 d .
H31A H 0.2854 0.6044 0.1483 0.100 Uiso 1 1 d R
H31B H 0.2459 0.6788 0.1804 0.100 Uiso 1 1 d R
C31 C 1.1984(6) 0.9889(5) 0.01062(18) 0.0407(14) Uani 1 1 d .
H31 H 1.2546 0.9784 -0.0141 0.049 Uiso 1 1 calc R
O32 O 0.1284(5) 0.5334(5) 0.12142(18) 0.0818(16) Uani 1 1 d .
H32A H 0.1145 0.5836 0.0997 0.098 Uiso 1 1 d R
H32B H 0.1229 0.4609 0.1143 0.098 Uiso 1 1 d R
C32 C 1.1822(5) 1.0950(5) 0.03417(18) 0.0371(13) Uani 1 1 d .
H32 H 1.2266 1.1578 0.0257 0.045 Uiso 1 1 calc R
O33 O 0.0945(4) 0.6608(4) 0.40608(15) 0.0628(13) Uani 1 1 d .
H33A H 0.1561 0.6059 0.3959 0.094 Uiso 1 1 d R
H33B H 0.1273 0.6993 0.4253 0.094 Uiso 1 1 d R
C33 C 1.0983(5) 1.1063(4) 0.07076(16) 0.0261(11) Uani 1 1 d .
O34 O 0.1179(5) 0.8636(5) 0.46211(16) 0.0801(16) Uani 1 1 d .
H34A H 0.1315 0.9322 0.4516 0.120 Uiso 1 1 d R
H34B H 0.1477 0.8645 0.4877 0.120 Uiso 1 1 d R
C34 C 0.9622(6) 0.8258(5) 0.07787(19) 0.0359(13) Uani 1 1 d .
C35 C 1.0750(5) 1.2163(5) 0.10044(17) 0.0307(12) Uani 1 1 d .
C36 C 1.0726(5) 1.0153(5) 0.23471(18) 0.0363(13) Uani 1 1 d .
C37 C 1.1317(7) 1.0410(7) 0.2724(2) 0.0598(19) Uani 1 1 d .
H37 H 1.2060 0.9880 0.2822 0.072 Uiso 1 1 calc R
C38 C 1.0807(7) 1.1440(7) 0.2950(2) 0.066(2) Uani 1 1 d U
H38 H 1.1209 1.1636 0.3199 0.080 Uiso 1 1 calc R
C39 C 0.9679(7) 1.2193(6) 0.2804(2) 0.0524(17) Uani 1 1 d U
H39 H 0.9300 1.2899 0.2955 0.063 Uiso 1 1 calc R
C40 C 0.9137(6) 1.1871(5) 0.24311(17) 0.0340(13) Uani 1 1 d .
C41 C 1.1217(5) 0.9072(5) 0.2059(2) 0.0408(15) Uani 1 1 d .
C42 C 0.7928(6) 1.2604(5) 0.22389(17) 0.0324(13) Uani 1 1 d .
C43 C 0.7861(8) 0.4696(6) 0.0643(2) 0.0603(19) Uani 1 1 d .
H43 H 0.7910 0.4533 0.0945 0.072 Uiso 1 1 calc R
C44 C 0.8112(8) 0.5484(6) 0.0000(2) 0.064(2) Uani 1 1 d .
H44 H 0.8361 0.5981 -0.0227 0.077 Uiso 1 1 calc R
C45 C 0.7418(9) 0.4608(6) -0.0040(2) 0.072(2) Uani 1 1 d .
H45 H 0.7105 0.4366 -0.0299 0.087 Uiso 1 1 calc R
C46 C 0.4536(6) 0.9014(5) 0.3079(2) 0.0438(15) Uani 1 1 d .
H46 H 0.5089 0.9428 0.2912 0.053 Uiso 1 1 calc R
C47 C 0.3504(7) 0.7596(6) 0.3333(2) 0.0546(18) Uani 1 1 d .
H47 H 0.3231 0.6844 0.3366 0.066 Uiso 1 1 calc R
C48 C 0.3099(6) 0.8593(6) 0.3573(2) 0.0451(15) Uani 1 1 d .
H48 H 0.2487 0.8677 0.3807 0.054 Uiso 1 1 calc R
C49 C 0.8718(7) 0.8403(6) 0.3111(2) 0.0579(19) Uani 1 1 d .
H49 H 0.8614 0.7857 0.2894 0.070 Uiso 1 1 calc R
C50 C 0.8555(7) 1.0025(7) 0.3491(2) 0.0593(19) Uani 1 1 d .
H50 H 0.8292 1.0829 0.3586 0.071 Uiso 1 1 calc R
C51 C 0.9390(8) 0.9164(9) 0.3683(3) 0.074(2) Uani 1 1 d .
H51 H 0.9846 0.9234 0.3935 0.089 Uiso 1 1 calc R
C52 C 0.4590(11) 0.7526(11) 0.0654(4) 0.126(4) Uani 1 1 d .
H52B H 0.3768 0.8068 0.0730 0.151 Uiso 1 1 calc R
H52A H 0.4394 0.6915 0.0457 0.151 Uiso 1 1 calc R
O30 O 0.5049(6) 0.6957(8) 0.1014(3) 0.128(3) Uani 1 1 d .
H30 H 0.4438 0.6820 0.1174 0.192 Uiso 1 1 calc R
C54 C 0.4645(9) 0.8968(7) 0.4599(2) 0.077(3) Uani 1 1 d .
H54 H 0.4023 0.9337 0.4807 0.092 Uiso 1 1 calc R
C55 C 0.5783(7) 0.7632(7) 0.4164(2) 0.0610(19) Uani 1 1 d .
H55 H 0.6067 0.6897 0.4018 0.073 Uiso 1 1 calc R
C56 C 0.6177(8) 0.8686(8) 0.4071(2) 0.070(2) Uani 1 1 d .
H56 H 0.6822 0.8818 0.3865 0.083 Uiso 1 1 calc R
O35 O 0.4088(8) 0.4384(7) 0.1005(2) 0.154(3) Uani 1 1 d .
H35A H 0.3259 0.4471 0.1031 0.185 Uiso 1 1 d R
H35B H 0.4463 0.3737 0.0873 0.185 Uiso 1 1 d R

loop_
_atom_site_aniso_label
_atom_site_aniso_U_11
_atom_site_aniso_U_22
_atom_site_aniso_U_33
_atom_site_aniso_U_23
_atom_site_aniso_U_13
_atom_site_aniso_U_12
Dy1 0.02452(13) 0.02003(13) 0.02246(13) 0.00071(9) 0.00216(10) -0.00451(10)
O1 0.032(2) 0.0295(19) 0.0266(19) 0.0066(15) 0.0005(16) -0.0063(16)
N1 0.029(2) 0.022(2) 0.022(2) 0.0020(18) 0.0002(18) -0.0049(18)
C1 0.027(3) 0.020(2) 0.025(3) 0.001(2) 0.004(2) -0.006(2)
C1A 0.040(3) 0.034(3) 0.041(3) -0.011(3) 0.006(3) 0.001(3)
Dy2 0.02605(14) 0.02057(13) 0.02485(14) 0.00005(10) 0.00242(10) -0.00592(10)
O2 0.045(2) 0.0263(19) 0.030(2) 0.0076(16) 0.0031(17) -0.0133(17)
N2 0.026(2) 0.022(2) 0.025(2) 0.0005(17) 0.0006(18) -0.0064(18)
C2 0.030(3) 0.030(3) 0.040(3) 0.005(2) 0.002(3) -0.009(2)
Sr3 0.0352(3) 0.0216(2) 0.0255(3) 0.00156(19) 0.0035(2) -0.0044(2)
O3 0.033(2) 0.0280(19) 0.030(2) 0.0096(15) -0.0042(16) -0.0110(16)
N3 0.020(2) 0.018(2) 0.032(2) 0.0016(18) 0.0008(18) -0.0035(17)
C3 0.023(3) 0.047(4) 0.050(4) -0.003(3) 0.002(3) -0.012(3)
O4 0.044(2) 0.039(2) 0.045(2) 0.0220(19) -0.011(2) -0.0059(19)
N4 0.027(2) 0.019(2) 0.022(2) -0.0015(17) 0.0018(18) -0.0056(18)
C4 0.034(3) 0.040(3) 0.028(3) 0.006(2) -0.003(2) -0.005(3)
O5 0.043(2) 0.031(2) 0.027(2) -0.0037(16) 0.0059(17) -0.0115(17)
C5 0.030(3) 0.025(3) 0.024(3) 0.002(2) 0.003(2) -0.004(2)
N5 0.026(2) 0.019(2) 0.029(2) 0.0002(17) -0.0004(18) -0.0041(18)
O6 0.082(3) 0.031(2) 0.043(2) -0.0142(19) 0.016(2) -0.025(2)
C6 0.036(3) 0.018(3) 0.026(3) -0.001(2) 0.005(2) -0.009(2)
N6 0.033(3) 0.028(2) 0.028(2) 0.0037(19) -0.001(2) -0.010(2)
O7 0.039(2) 0.0286(19) 0.029(2) -0.0061(15) 0.0049(17) -0.0117(17)
C7 0.038(3) 0.023(3) 0.018(3) -0.002(2) -0.001(2) -0.006(2)
N7 0.063(4) 0.034(3) 0.058(4) -0.009(3) 0.001(3) -0.020(3)
O8 0.056(3) 0.037(2) 0.051(3) -0.0088(19) 0.011(2) -0.030(2)
N8 0.094(5) 0.041(3) 0.058(4) -0.002(3) 0.015(3) -0.036(3)
C8 0.036(3) 0.025(3) 0.028(3) -0.006(2) 0.003(2) -0.001(2)
O9 0.035(2) 0.034(2) 0.025(2) -0.0022(16) -0.0023(16) 0.0057(17)
N9 0.048(3) 0.025(2) 0.044(3) -0.002(2) -0.009(2) -0.003(2)
C9 0.058(4) 0.039(3) 0.038(3) -0.014(3) 0.015(3) -0.009(3)
O10 0.042(2) 0.0256(19) 0.032(2) -0.0041(16) 0.0058(17) 0.0054(17)
N10 0.059(4) 0.037(3) 0.056(4) -0.015(3) 0.014(3) 0.004(3)
C10 0.059(4) 0.063(4) 0.032(3) -0.004(3) 0.020(3) -0.023(3)
O11 0.031(2) 0.030(2) 0.034(2) 0.0003(16) 0.0003(17) 0.0041(16)
C11 0.045(4) 0.041(3) 0.035(3) 0.003(3) 0.005(3) -0.021(3)
N11 0.040(3) 0.056(4) 0.116(6) 0.034(4) -0.021(4) -0.001(3)
O12 0.030(2) 0.045(2) 0.052(3) -0.001(2) -0.0037(19) 0.0074(19)
C12 0.028(3) 0.027(3) 0.033(3) 0.001(2) -0.001(2) -0.008(2)
N12 0.043(3) 0.045(3) 0.040(3) 0.010(2) -0.004(2) 0.001(2)
O13 0.029(2) 0.0259(19) 0.031(2) 0.0050(15) -0.0012(16) -0.0052(16)
C13 0.042(3) 0.025(3) 0.032(3) 0.000(2) -0.004(3) -0.007(2)
N13 0.129(6) 0.069(4) 0.076(5) -0.008(4) 0.026(4) -0.070(4)
O14 0.037(2) 0.0226(18) 0.035(2) 0.0076(16) 0.0089(17) -0.0048(16)
C14 0.030(3) 0.026(3) 0.036(3) -0.004(2) 0.000(2) -0.008(2)
N14 0.093(5) 0.041(3) 0.048(3) -0.004(3) 0.010(3) -0.038(3)
O15 0.035(2) 0.034(2) 0.028(2) 0.0084(16) -0.0021(17) -0.0086(17)
C15 0.028(3) 0.025(3) 0.031(3) 0.001(2) 0.002(2) -0.001(2)
O16 0.052(3) 0.050(3) 0.042(2) 0.024(2) -0.013(2) -0.012(2)
C16 0.058(4) 0.040(3) 0.032(3) -0.008(3) -0.003(3) 0.009(3)
O17 0.043(2) 0.029(2) 0.039(2) -0.0054(17) 0.0075(19) -0.0136(18)
C17 0.076(5) 0.057(4) 0.034(4) -0.012(3) -0.025(3) 0.008(4)
O18 0.064(3) 0.031(2) 0.066(3) -0.018(2) 0.021(2) -0.018(2)
C18 0.050(4) 0.043(4) 0.040(4) -0.003(3) -0.013(3) 0.006(3)
O19 0.041(2) 0.0258(19) 0.034(2) -0.0061(16) 0.0135(18) -0.0126(17)
C19 0.027(3) 0.027(3) 0.034(3) -0.002(2) 0.005(2) -0.005(2)
O20 0.067(3) 0.035(2) 0.052(3) -0.0047(19) 0.022(2) -0.023(2)
C20 0.027(3) 0.022(3) 0.027(3) 0.002(2) 0.004(2) -0.004(2)
O21 0.037(2) 0.038(2) 0.040(2) 0.0024(18) -0.0015(19) 0.0031(18)
C21 0.024(3) 0.025(3) 0.044(4) 0.000(2) 0.006(3) -0.005(2)
O22 0.047(3) 0.065(3) 0.068(3) 0.012(3) -0.012(2) 0.015(2)
C22 0.032(3) 0.020(2) 0.023(3) -0.003(2) 0.004(2) -0.008(2)
O23 0.035(2) 0.0246(19) 0.030(2) -0.0012(15) 0.0014(16) -0.0027(16)
C23 0.040(3) 0.041(3) 0.037(3) 0.004(3) 0.002(3) -0.020(3)
O24 0.064(3) 0.023(2) 0.037(2) -0.0047(17) 0.011(2) -0.0044(19)
C24 0.035(3) 0.062(4) 0.045(4) 0.008(3) -0.003(3) -0.015(3)
O25 0.064(3) 0.040(2) 0.034(2) 0.0041(18) -0.001(2) -0.022(2)
C25 0.042(4) 0.045(4) 0.036(3) 0.010(3) -0.010(3) -0.007(3)
O26 0.056(3) 0.032(2) 0.063(3) -0.016(2) 0.018(2) -0.010(2)
C26 0.032(3) 0.030(3) 0.026(3) 0.001(2) 0.000(2) -0.007(2)
O27 0.068(3) 0.036(2) 0.045(3) 0.0000(19) -0.014(2) -0.008(2)
C27 0.038(3) 0.014(2) 0.026(3) -0.004(2) 0.008(2) -0.005(2)
O28 0.039(2) 0.042(2) 0.058(3) 0.001(2) -0.001(2) -0.0098(19)
C28 0.039(3) 0.030(3) 0.023(3) 0.002(2) -0.004(2) -0.010(3)
O29 0.050(3) 0.055(3) 0.080(3) -0.016(2) -0.004(3) -0.014(2)
C29 0.030(3) 0.026(3) 0.032(3) -0.001(2) 0.001(2) -0.001(2)
C53 0.079(6) 0.108(8) 0.103(8) -0.008(6) -0.003(6) -0.019(6)
O31 0.069(4) 0.075(4) 0.107(5) -0.014(3) -0.022(3) -0.010(3)
C31 0.041(3) 0.046(4) 0.033(3) -0.006(3) 0.017(3) -0.006(3)
O32 0.097(4) 0.066(3) 0.091(4) 0.015(3) -0.015(3) -0.038(3)
C32 0.037(3) 0.037(3) 0.039(3) 0.001(3) 0.005(3) -0.014(3)
O33 0.053(3) 0.064(3) 0.062(3) -0.009(2) 0.007(2) 0.010(2)
C33 0.031(3) 0.025(3) 0.023(3) -0.002(2) 0.003(2) -0.006(2)
O34 0.099(4) 0.093(4) 0.062(3) 0.024(3) -0.031(3) -0.050(3)
C34 0.042(3) 0.028(3) 0.039(3) -0.006(3) -0.001(3) -0.009(3)
C35 0.037(3) 0.023(3) 0.033(3) 0.001(2) 0.000(3) -0.009(2)
C36 0.029(3) 0.047(3) 0.033(3) 0.011(3) -0.005(2) -0.007(3)
C37 0.049(4) 0.074(5) 0.054(4) 0.001(4) -0.021(3) -0.004(4)
C38 0.072(5) 0.080(5) 0.051(4) -0.006(4) -0.025(4) -0.021(4)
C39 0.068(4) 0.053(4) 0.040(4) -0.010(3) -0.014(3) -0.018(3)
C40 0.046(3) 0.033(3) 0.026(3) 0.003(2) 0.002(3) -0.016(3)
C41 0.024(3) 0.045(4) 0.052(4) 0.013(3) 0.002(3) -0.003(3)
C42 0.045(3) 0.022(3) 0.032(3) 0.004(2) 0.006(3) -0.013(3)
C43 0.085(6) 0.052(4) 0.046(4) 0.004(3) 0.004(4) -0.020(4)
C44 0.103(6) 0.043(4) 0.051(4) 0.001(3) 0.017(4) -0.028(4)
C45 0.130(8) 0.054(4) 0.041(4) -0.005(3) 0.002(4) -0.039(5)
C46 0.039(4) 0.040(4) 0.053(4) 0.003(3) 0.005(3) -0.010(3)
C47 0.067(5) 0.032(3) 0.065(5) -0.001(3) 0.008(4) -0.013(3)
C48 0.035(3) 0.056(4) 0.044(4) 0.001(3) 0.008(3) -0.011(3)
C49 0.062(5) 0.045(4) 0.066(5) -0.015(4) 0.001(4) -0.008(4)
C50 0.058(5) 0.064(5) 0.061(5) -0.017(4) 0.010(4) -0.024(4)
C51 0.066(5) 0.111(7) 0.055(5) 0.016(5) -0.023(4) -0.040(5)
C52 0.121(9) 0.141(10) 0.132(10) 0.041(8) -0.064(8) -0.062(8)
O30 0.077(4) 0.142(6) 0.166(8) 0.089(6) -0.037(5) -0.033(5)
C54 0.130(8) 0.059(5) 0.056(5) -0.011(4) 0.021(5) -0.055(5)
C55 0.066(5) 0.061(5) 0.051(4) -0.006(4) 0.004(4) -0.001(4)
C56 0.064(5) 0.086(6) 0.062(5) 0.006(4) 0.019(4) -0.028(5)
O35 0.143(7) 0.146(7) 0.153(7) -0.049(6) -0.015(6) 0.031(6)

loop_
_atom_type_symbol
_atom_type_description
_atom_type_scat_dispersion_real
_atom_type_scat_dispersion_imag
_atom_type_scat_source
C C 0.0033 0.0016 'International Tables Vol C Tables 4.2.6.8 and 6.1.1.4'
H H 0.0000 0.0000 'International Tables Vol C Tables 4.2.6.8 and 6.1.1.4'
N N 0.0061 0.0033 'International Tables Vol C Tables 4.2.6.8 and 6.1.1.4'
O O 0.0106 0.0060 'International Tables Vol C Tables 4.2.6.8 and 6.1.1.4'
Sr Sr -1.5307 3.2498 'International Tables Vol C Tables 4.2.6.8 and 6.1.1.4'
Dy Dy -0.1892 4.4098 'International Tables Vol C Tables 4.2.6.8 and 6.1.1.4'

loop_
_geom_angle_atom_site_label_1
_geom_angle_atom_site_label_2
_geom_angle_atom_site_label_3
_geom_angle
_geom_angle_site_symmetry_1
_geom_angle_site_symmetry_3
O9 Dy1 O5 146.69(13) . .
O9 Dy1 O11 128.25(12) . .
O5 Dy1 O11 78.16(13) . .
O9 Dy1 O3 76.95(12) . .
O5 Dy1 O3 89.67(12) . .
O11 Dy1 O3 146.39(12) . .
O9 Dy1 O1 85.05(12) . .
O5 Dy1 O1 79.51(12) . .
O11 Dy1 O1 80.69(12) . .
O3 Dy1 O1 128.13(12) . .
O9 Dy1 O7 78.28(12) . .
O5 Dy1 O7 128.44(12) . .
O11 Dy1 O7 86.88(12) . .
O3 Dy1 O7 76.35(12) . .
O1 Dy1 O7 146.25(12) . .
O9 Dy1 N3 64.33(12) . .
O5 Dy1 N3 134.71(12) . .
O11 Dy1 N3 63.97(12) . .
O3 Dy1 N3 135.60(12) . .
O1 Dy1 N3 71.02(12) . .
O7 Dy1 N3 75.31(12) . .
O9 Dy1 N1 73.47(13) . .
O5 Dy1 N1 73.23(13) . .
O11 Dy1 N1 137.36(13) . .
O3 Dy1 N1 64.63(12) . .
O1 Dy1 N1 63.66(12) . .
O7 Dy1 N1 135.75(12) . .
N3 Dy1 N1 119.38(13) . .
O9 Dy1 N2 134.52(13) . .
O5 Dy1 N2 64.98(13) . .
O11 Dy1 N2 75.43(13) . .
O3 Dy1 N2 71.04(12) . .
O1 Dy1 N2 140.33(12) . .
O7 Dy1 N2 63.52(12) . .
N3 Dy1 N2 122.81(13) . .
N1 Dy1 N2 117.79(13) . .
C6 O1 Dy1 125.6(3) . .
C5 N1 C1 118.3(4) . .
C5 N1 Dy1 120.3(3) . .
C1 N1 Dy1 121.3(3) . .
N1 C1 C2 123.4(5) . .
N1 C1 C6 113.2(4) . .
C2 C1 C6 123.3(5) . .
C31 C1A C29 119.8(5) . .
C31 C1A H1A 120.1 . .
C29 C1A H1A 120.1 . .
O21 Dy2 O15 146.18(13) . .
O21 Dy2 O23 129.38(13) . .
O15 Dy2 O23 78.25(12) . .
O21 Dy2 O13 75.58(13) . .
O15 Dy2 O13 128.66(12) . .
O23 Dy2 O13 91.92(12) . .
O21 Dy2 O17 76.21(13) . .
O15 Dy2 O17 86.33(12) . .
O23 Dy2 O17 149.06(13) . .
O13 Dy2 O17 76.96(12) . .
O21 Dy2 O19 90.49(13) . .
O15 Dy2 O19 77.56(13) . .
O23 Dy2 O19 74.90(12) . .
O13 Dy2 O19 148.26(12) . .
O17 Dy2 O19 127.85(12) . .
O21 Dy2 N6 65.33(14) . .
O15 Dy2 N6 137.06(13) . .
O23 Dy2 N6 64.06(13) . .
O13 Dy2 N6 74.72(13) . .
O17 Dy2 N6 136.59(13) . .
O19 Dy2 N6 73.55(13) . .
O21 Dy2 N4 133.91(13) . .
O15 Dy2 N4 65.12(13) . .
O23 Dy2 N4 74.69(12) . .
O13 Dy2 N4 63.68(12) . .
O17 Dy2 N4 74.50(13) . .
O19 Dy2 N4 135.59(12) . .
N6 Dy2 N4 119.14(13) . .
O21 Dy2 N5 72.10(13) . .
O15 Dy2 N5 74.26(12) . .
O23 Dy2 N5 133.90(12) . .
O13 Dy2 N5 134.08(12) . .
O17 Dy2 N5 64.35(13) . .
O19 Dy2 N5 63.57(12) . .
N6 Dy2 N5 117.86(14) . .
N4 Dy2 N5 122.99(13) . .
C6 O2 Sr3 128.0(3) . .
C12 N2 C8 119.3(4) . .
C12 N2 Dy1 121.5(3) . .
C8 N2 Dy1 119.0(3) . .
C3 C2 C1 117.7(5) . .
C3 C2 H2 121.1 . .
C1 C2 H2 121.1 . .
O24 Sr3 O25 137.42(12) 1_545 .
O24 Sr3 O2 73.51(11) 1_545 .
O25 Sr3 O2 148.96(11) . .
O24 Sr3 O14 145.50(11) 1_545 .
O25 Sr3 O14 75.02(11) . .
O2 Sr3 O14 74.27(11) . .
O24 Sr3 O28 81.88(13) 1_545 .
O25 Sr3 O28 107.36(14) . .
O2 Sr3 O28 68.71(13) . .
O14 Sr3 O28 75.23(12) . .
O24 Sr3 O26 73.96(13) 1_545 .
O25 Sr3 O26 77.19(13) . .
O2 Sr3 O26 124.07(13) . .
O14 Sr3 O26 136.29(12) . .
O28 Sr3 O26 146.14(13) . .
O24 Sr3 O29 114.40(14) 1_545 .
O25 Sr3 O29 82.67(15) . .
O2 Sr3 O29 84.92(13) . .
O14 Sr3 O29 74.39(13) . .
O28 Sr3 O29 144.09(13) . .
O26 Sr3 O29 69.13(13) . .
O24 Sr3 O27 70.26(13) 1_545 .
O25 Sr3 O27 72.81(13) . .
O2 Sr3 O27 130.51(12) . .
O14 Sr3 O27 125.25(12) . .
O28 Sr3 O27 73.75(13) . .
O26 Sr3 O27 75.92(13) . .
O29 Sr3 O27 140.89(14) . .
O24 Sr3 C42 17.48(12) 1_545 1_545
O25 Sr3 C42 121.45(13) . 1_545
O2 Sr3 C42 89.54(12) . 1_545
O14 Sr3 C42 162.95(12) . 1_545
O28 Sr3 C42 94.15(13) . 1_545
O26 Sr3 C42 57.90(13) . 1_545
O29 Sr3 C42 110.10(14) . 1_545
O27 Sr3 C42 61.99(13) . 1_545
O24 Sr3 C27 163.95(12) 1_545 .
O25 Sr3 C27 58.21(12) . .
O2 Sr3 C27 90.76(11) . .
O14 Sr3 C27 18.85(11) . .
O28 Sr3 C27 89.53(13) . .
O26 Sr3 C27 119.02(13) . .
O29 Sr3 C27 66.12(14) . .
O27 Sr3 C27 120.32(13) . .
C42 Sr3 C27 176.16(14) 1_545 .
O24 Sr3 H26A 88.0 1_545 .
O25 Sr3 H26A 72.1 . .
O2 Sr3 H26A 120.4 . .
O14 Sr3 H26A 119.2 . .
O28 Sr3 H26A 163.8 . .
O26 Sr3 H26A 17.9 . .
O29 Sr3 H26A 52.0 . .
O27 Sr3 H26A 91.0 . .
C42 Sr3 H26A 73.5 1_545 .
C27 Sr3 H26A 103.1 . .
C7 O3 Dy1 124.2(3) . .
C19 N3 C15 118.5(4) . .
C19 N3 Dy1 121.3(3) . .
C15 N3 Dy1 120.0(3) . .
C2 C3 C4 119.7(5) . .
C2 C3 H3 120.1 . .
C4 C3 H3 120.1 . .
C26 N4 C22 119.0(4) . .
C26 N4 Dy2 119.6(3) . .
C22 N4 Dy2 121.4(3) . .
C3 C4 C5 119.6(5) . .
C3 C4 H4 120.2 . .
C5 C4 H4 120.2 . .
C13 O5 Dy1 124.7(3) . .
N1 C5 C4 121.2(5) . .
N1 C5 C7 113.7(4) . .
C4 C5 C7 125.1(5) . .
C29 N5 C33 119.7(4) . .
C29 N5 Dy2 119.3(3) . .
C33 N5 Dy2 121.0(3) . .
O2 C6 O1 127.2(5) . .
O2 C6 C1 116.6(5) . .
O1 C6 C1 116.2(4) . .
C40 N6 C36 118.8(5) . .
C40 N6 Dy2 121.7(4) . .
C36 N6 Dy2 119.5(3) . .
C14 O7 Dy1 125.4(3) . .
O4 C7 O3 124.1(5) . .
O4 C7 C5 118.8(5) . .
O3 C7 C5 117.0(4) . .
C43 N7 C44 108.1(6) . .
C43 N7 H7 126.0 . .
C44 N7 H7 126.0 . .
C43 N8 C45 108.1(6) . .
C43 N8 H8 125.9 . .
C45 N8 H8 125.9 . .
N2 C8 C9 121.6(5) . .
N2 C8 C13 114.5(4) . .
C9 C8 C13 123.9(5) . .
C20 O9 Dy1 125.7(3) . .
C46 N9 C48 109.4(5) . .
C46 N9 H9A 125.3 . .
C48 N9 H9A 125.3 . .
C8 C9 C10 119.3(5) . .
C8 C9 H9 120.4 . .
C10 C9 H9 120.4 . .
C46 N10 C47 109.8(5) . .
C46 N10 H10A 125.1 . .
C47 N10 H10A 125.1 . .
C11 C10 C9 119.2(5) . .
C11 C10 H10 120.4 . .
C9 C10 H10 120.4 . .
C21 O11 Dy1 125.4(3) . .
C10 C11 C12 117.7(5) . .
C10 C11 H11 121.2 . .
C12 C11 H11 121.2 . .
C49 N11 C51 110.2(6) . .
C49 N11 H11A 124.9 . .
C51 N11 H11A 124.9 . .
N2 C12 C11 123.0(5) . .
N2 C12 C14 114.5(4) . .
C11 C12 C14 122.5(5) . .
C49 N12 C50 108.0(6) . .
C49 N12 H12 126.0 . .
C50 N12 H12 126.0 . .
C27 O13 Dy2 126.1(3) . .
O6 C13 O5 125.9(5) . .
O6 C13 C8 117.3(5) . .
O5 C13 C8 116.7(4) . .
C54 N13 C56 108.0(6) . .
C54 N13 H13 126.0 . .
C56 N13 H13 126.0 . .
C27 O14 Sr3 118.8(3) . .
O8 C14 O7 126.3(5) . .
O8 C14 C12 118.9(5) . .
O7 C14 C12 114.8(5) . .
C54 N14 C55 108.6(6) . .
C54 N14 H14 125.7 . .
C55 N14 H14 125.7 . .
C28 O15 Dy2 124.0(3) . .
N3 C15 C16 122.5(5) . .
N3 C15 C20 113.5(4) . .
C16 C15 C20 124.0(5) . .
C17 C16 C15 118.8(5) . .
C17 C16 H16 120.6 . .
C15 C16 H16 120.6 . .
C34 O17 Dy2 122.3(3) . .
C16 C17 C18 119.4(6) . .
C16 C17 H17 120.3 . .
C18 C17 H17 120.3 . .
C17 C18 C19 118.7(5) . .
C17 C18 H18 120.6 . .
C19 C18 H18 120.6 . .
C35 O19 Dy2 124.9(3) . .
N3 C19 C18 122.1(5) . .
N3 C19 C21 113.6(5) . .
C18 C19 C21 124.3(5) . .
O10 C20 O9 126.3(5) . .
O10 C20 C15 117.5(5) . .
O9 C20 C15 116.2(4) . .
C41 O21 Dy2 124.0(3) . .
O12 C21 O11 125.5(5) . .
O12 C21 C19 119.1(5) . .
O11 C21 C19 115.4(4) . .
N4 C22 C23 122.5(5) . .
N4 C22 C27 113.0(4) . .
C23 C22 C27 124.4(5) . .
C42 O23 Dy2 124.5(3) . .
C24 C23 C22 118.9(5) . .
C24 C23 H23 120.6 . .
C22 C23 H23 120.6 . .
C42 O24 Sr3 124.5(3) . 1_565
C23 C24 C25 118.5(6) . .
C23 C24 H24 120.8 . .
C25 C24 H24 120.8 . .
Sr3 O25 H25A 110.8 . .
Sr3 O25 H25B 111.4 . .
H25A O25 H25B 131.7 . .
C24 C25 C26 120.4(5) . .
C24 C25 H25 119.8 . .
C26 C25 H25 119.8 . .
Sr3 O26 H26A 101.9 . .
Sr3 O26 H26B 146.1 . .
H26A O26 H26B 111.6 . .
N4 C26 C25 120.7(5) . .
N4 C26 C28 113.7(5) . .
C25 C26 C28 125.7(5) . .
Sr3 O27 H27B 111.2 . .
Sr3 O27 H27A 130.0 . .
H27B O27 H27A 106.3 . .
O14 C27 O13 126.8(5) . .
O14 C27 C22 117.5(5) . .
O13 C27 C22 115.7(4) . .
O14 C27 Sr3 42.3(2) . .
O13 C27 Sr3 106.1(3) . .
C22 C27 Sr3 121.0(3) . .
Sr3 O28 H28A 116.0 . .
Sr3 O28 H28B 117.2 . .
H28A O28 H28B 90.4 . .
O16 C28 O15 125.1(5) . .
O16 C28 C26 118.0(5) . .
O15 C28 C26 116.9(5) . .
Sr3 O29 H29A 133.4 . .
Sr3 O29 H29B 112.8 . .
H29A O29 H29B 112.2 . .
N5 C29 C1A 120.4(5) . .
N5 C29 C34 114.6(4) . .
C1A C29 C34 125.1(5) . .
C52 C53 H53C 109.5 . .
C52 C53 H53A 109.5 . .
H53C C53 H53A 109.5 . .
C52 C53 H53B 109.5 . .
H53C C53 H53B 109.5 . .
H53A C53 H53B 109.5 . .
H31A O31 H31B 99.8 . .
C32 C31 C1A 119.3(5) . .
C32 C31 H31 120.3 . .
C1A C31 H31 120.3 . .
H32A O32 H32B 111.5 . .
C31 C32 C33 118.4(5) . .
C31 C32 H32 120.8 . .
C33 C32 H32 120.8 . .
H33A O33 H33B 107.1 . .
N5 C33 C32 122.4(5) . .
N5 C33 C35 113.8(4) . .
C32 C33 C35 123.8(5) . .
H34A O34 H34B 100.9 . .
O18 C34 O17 126.0(5) . .
O18 C34 C29 117.1(5) . .
O17 C34 C29 116.9(4) . .
O20 C35 O19 127.1(5) . .
O20 C35 C33 116.6(5) . .
O19 C35 C33 116.3(5) . .
N6 C36 C37 121.5(6) . .
N6 C36 C41 113.6(5) . .
C37 C36 C41 124.9(5) . .
C38 C37 C36 119.5(6) . .
C38 C37 H37 120.2 . .
C36 C37 H37 120.2 . .
C37 C38 C39 119.0(6) . .
C37 C38 H38 120.5 . .
C39 C38 H38 120.5 . .
C40 C39 C38 118.1(6) . .
C40 C39 H39 120.9 . .
C38 C39 H39 120.9 . .
N6 C40 C39 122.9(6) . .
N6 C40 C42 113.6(5) . .
C39 C40 C42 123.5(5) . .
O22 C41 O21 126.7(6) . .
O22 C41 C36 116.9(6) . .
O21 C41 C36 116.4(5) . .
O24 C42 O23 126.1(5) . .
O24 C42 C40 117.9(5) . .
O23 C42 C40 116.0(5) . .
O24 C42 Sr3 38.0(3) . 1_565
O23 C42 Sr3 106.3(3) . 1_565
C40 C42 Sr3 123.9(3) . 1_565
N7 C43 N8 108.7(6) . .
N7 C43 H43 125.6 . .
N8 C43 H43 125.6 . .
C45 C44 N7 107.8(6) . .
C45 C44 H44 126.1 . .
N7 C44 H44 126.1 . .
C44 C45 N8 107.3(7) . .
C44 C45 H45 126.4 . .
N8 C45 H45 126.4 . .
N10 C46 N9 108.0(6) . .
N10 C46 H46 126.0 . .
N9 C46 H46 126.0 . .
C48 C47 N10 106.5(6) . .
C48 C47 H47 126.7 . .
N10 C47 H47 126.7 . .
C47 C48 N9 106.3(5) . .
C47 C48 H48 126.8 . .
N9 C48 H48 126.8 . .
N11 C49 N12 107.9(6) . .
N11 C49 H49 126.1 . .
N12 C49 H49 126.1 . .
C51 C50 N12 108.0(7) . .
C51 C50 H50 126.0 . .
N12 C50 H50 126.0 . .
C50 C51 N11 105.9(7) . .
C50 C51 H51 127.1 . .
N11 C51 H51 127.1 . .
O30 C52 C53 116.8(9) . .
O30 C52 H52B 108.1 . .
C53 C52 H52B 108.1 . .
O30 C52 H52A 108.1 . .
C53 C52 H52A 108.1 . .
H52B C52 H52A 107.3 . .
C52 O30 H30 109.5 . .
N14 C54 N13 108.3(7) . .
N14 C54 H54 125.9 . .
N13 C54 H54 125.9 . .
C56 C55 N14 108.9(6) . .
C56 C55 H55 125.5 . .
N14 C55 H55 125.5 . .
C55 C56 N13 105.9(6) . .
C55 C56 H56 127.1 . .
N13 C56 H56 127.1 . .
H35A O35 H35B 114.6 . .

loop_
_geom_bond_atom_site_label_1
_geom_bond_atom_site_label_2
_geom_bond_distance
_geom_bond_site_symmetry_2
Dy1 O9 2.372(3) .
Dy1 O5 2.388(3) .
Dy1 O11 2.397(3) .
Dy1 O3 2.408(3) .
Dy1 O1 2.429(3) .
Dy1 O7 2.454(4) .
Dy1 N3 2.485(4) .
Dy1 N1 2.500(4) .
Dy1 N2 2.507(4) .
O1 C6 1.268(6) .
N1 C5 1.332(6) .
N1 C1 1.349(6) .
C1 C2 1.369(7) .
C1 C6 1.507(7) .
C1A C31 1.372(8) .
C1A C29 1.398(7) .
C1A H1A 0.9300 .
Dy2 O21 2.356(4) .
Dy2 O15 2.381(3) .
Dy2 O23 2.401(3) .
Dy2 O13 2.406(3) .
Dy2 O17 2.441(3) .
Dy2 O19 2.453(4) .
Dy2 N6 2.462(4) .
Dy2 N4 2.483(4) .
Dy2 N5 2.511(4) .
O2 C6 1.249(6) .
O2 Sr3 2.598(3) .
N2 C12 1.329(6) .
N2 C8 1.330(6) .
C2 C3 1.370(7) .
C2 H2 0.9300 .
Sr3 O24 2.520(4) 1_545
Sr3 O25 2.571(4) .
Sr3 O14 2.602(3) .
Sr3 O28 2.602(4) .
Sr3 O26 2.596(4) .
Sr3 O29 2.637(4) .
Sr3 O27 2.667(4) .
Sr3 C42 3.373(5) 1_545
Sr3 C27 3.385(5) .
Sr3 H26A 2.9267 .
O3 C7 1.271(6) .
N3 C19 1.327(6) .
N3 C15 1.337(6) .
C3 C4 1.373(8) .
C3 H3 0.9300 .
O4 C7 1.222(6) .
N4 C26 1.330(6) .
N4 C22 1.348(6) .
C4 C5 1.382(7) .
C4 H4 0.9300 .
O5 C13 1.264(6) .
C5 C7 1.510(7) .
N5 C29 1.328(6) .
N5 C33 1.342(6) .
O6 C13 1.243(6) .
N6 C40 1.323(7) .
N6 C36 1.328(7) .
O7 C14 1.280(6) .
N7 C43 1.310(8) .
N7 C44 1.343(8) .
N7 H7 0.8600 .
O8 C14 1.226(6) .
N8 C43 1.314(9) .
N8 C45 1.345(8) .
N8 H8 0.8600 .
C8 C9 1.382(7) .
C8 C13 1.510(8) .
O9 C20 1.264(6) .
N9 C46 1.309(7) .
N9 C48 1.362(8) .
N9 H9A 0.8600 .
C9 C10 1.388(9) .
C9 H9 0.9300 .
O10 C20 1.231(6) .
N10 C46 1.290(7) .
N10 C47 1.364(8) .
N10 H10A 0.8600 .
C10 C11 1.381(8) .
C10 H10 0.9300 .
O11 C21 1.279(6) .
C11 C12 1.394(7) .
C11 H11 0.9300 .
N11 C49 1.282(9) .
N11 C51 1.340(10) .
N11 H11A 0.8600 .
O12 C21 1.222(6) .
C12 C14 1.522(7) .
N12 C49 1.297(8) .
N12 C50 1.346(8) .
N12 H12 0.8600 .
O13 C27 1.265(6) .
N13 C54 1.344(9) .
N13 C56 1.381(9) .
N13 H13 0.8600 .
O14 C27 1.248(6) .
N14 C54 1.306(8) .
N14 C55 1.352(8) .
N14 H14 0.8600 .
O15 C28 1.259(6) .
C15 C16 1.373(7) .
C15 C20 1.495(7) .
O16 C28 1.230(6) .
C16 C17 1.367(8) .
C16 H16 0.9300 .
O17 C34 1.254(6) .
C17 C18 1.371(8) .
C17 H17 0.9300 .
O18 C34 1.241(6) .
C18 C19 1.387(7) .
C18 H18 0.9300 .
O19 C35 1.259(6) .
C19 C21 1.507(7) .
O20 C35 1.256(6) .
O21 C41 1.260(7) .
O22 C41 1.222(6) .
C22 C23 1.374(7) .
C22 C27 1.500(7) .
O23 C42 1.275(6) .
C23 C24 1.370(8) .
C23 H23 0.9300 .
O24 C42 1.230(6) .
O24 Sr3 2.520(4) 1_565
C24 C25 1.377(8) .
C24 H24 0.9300 .
O25 H25A 0.8500 .
O25 H25B 0.8501 .
C25 C26 1.386(8) .
C25 H25 0.9300 .
O26 H26A 0.9195 .
O26 H26B 0.9290 .
C26 C28 1.513(7) .
O27 H27B 0.8501 .
O27 H27A 0.8501 .
O28 H28A 0.8500 .
O28 H28B 0.8500 .
O29 H29A 0.8500 .
O29 H29B 0.8500 .
C29 C34 1.508(8) .
C53 C52 1.495(13) .
C53 H53C 0.9600 .
C53 H53A 0.9600 .
C53 H53B 0.9600 .
O31 H31A 0.8500 .
O31 H31B 0.8501 .
C31 C32 1.372(8) .
C31 H31 0.9300 .
O32 H32A 0.8500 .
O32 H32B 0.8500 .
C32 C33 1.381(7) .
C32 H32 0.9300 .
O33 H33A 0.8499 .
O33 H33B 0.8498 .
C33 C35 1.512(7) .
O34 H34A 0.8501 .
O34 H34B 0.8500 .
C36 C37 1.381(8) .
C36 C41 1.500(8) .
C37 C38 1.355(9) .
C37 H37 0.9300 .
C38 C39 1.383(9) .
C38 H38 0.9300 .
C39 C40 1.370(8) .
C39 H39 0.9300 .
C40 C42 1.491(8) .
C42 Sr3 3.373(5) 1_565
C43 H43 0.9300 .
C44 C45 1.324(10) .
C44 H44 0.9300 .
C45 H45 0.9300 .
C46 H46 0.9300 .
C47 C48 1.332(8) .
C47 H47 0.9300 .
C48 H48 0.9300 .
C49 H49 0.9300 .
C50 C51 1.302(10) .
C50 H50 0.9300 .
C51 H51 0.9300 .
C52 O30 1.306(10) .
C52 H52B 0.9700 .
C52 H52A 0.9700 .
O30 H30 0.8200 .
C54 H54 0.9300 .
C55 C56 1.328(10) .
C55 H55 0.9300 .
C56 H56 0.9300 .
O35 H35A 0.8500 .
O35 H35B 0.8500 .

loop_
_geom_hbond_atom_site_label_D
_geom_hbond_atom_site_label_H
_geom_hbond_atom_site_label_A
_geom_hbond_distance_DH
_geom_hbond_distance_HA
_geom_hbond_distance_DA
_geom_hbond_angle_DHA
_geom_hbond_site_symmetry_A
N7 H7 O18 0.86 1.89 2.726(7) 165.3 .
N8 H8 O16 0.86 1.91 2.770(7) 173.2 1_545
N9 H9A O7 0.86 1.95 2.799(6) 168.4 1_565
N10 H10A O28 0.86 2.16 2.931(6) 149.7 .
N10 H10A O14 0.86 2.52 3.062(6) 122.0 .
N11 H11A O33 0.86 2.14 2.812(7) 135.3 1_655
N11 H11A O12 0.86 2.46 3.128(8) 135.2 1_655
N12 H12 O10 0.86 1.83 2.672(6) 167.7 1_565
N13 H13 O3 0.86 1.95 2.805(7) 171.7 1_565
N14 H14 O6 0.86 1.76 2.611(6) 170.2 .
O25 H25A O17 0.85 2.06 2.808(5) 146.8 .
O25 H25B O30 0.85 1.89 2.733(8) 173.3 .
O26 H26B O19 0.93 1.88 2.795(5) 169.8 1_545
O27 H27B O30 0.85 2.49 3.273(8) 154.4 .
O27 H27A O23 0.85 2.28 2.755(5) 115.7 1_545
O28 H28A O31 0.85 1.93 2.780(7) 175.9 .
O29 H29B O13 0.85 2.35 2.958(6) 129.3 .
O31 H31A O32 0.85 2.14 2.910(7) 150.9 .
O31 H31B O22 0.85 2.04 2.679(7) 131.5 1_455
O32 H32A O18 0.85 2.14 2.911(7) 151.1 1_455
O32 H32B O20 0.85 1.91 2.747(6) 169.2 1_445
O33 H33A O11 0.85 1.97 2.767(5) 156.8 .
O33 H33B O34 0.85 2.15 2.907(7) 148.8 .
O34 H34A O8 0.85 2.04 2.882(6) 167.9 1_565
O34 H34B O4 0.85 2.00 2.828(6) 163.6 2_666
O30 H30 O31 0.82 2.10 2.912(9) 168.1 .
C10 H10 O33 0.93 2.50 3.384(7) 158.0 2_566
C44 H44 O20 0.93 2.32 3.231(8) 166.0 2_775
C49 H49 O29 0.93 2.44 3.282(8) 151.4 .
O35 H35A O32 0.85 2.15 2.956(10) 157.6 .
O35 H35B O16 0.85 1.92 2.747(8) 165.0 1_545
C37 H37 N9 0.93 2.53 3.340(8) 145.5 1_655
C43 H43 O27 0.93 2.53 3.254(8) 134.9 .
C46 H46 O10 0.93 2.29 3.190(7) 161.7 1_565
C54 H54 O4 0.93 2.38 3.140(9) 139.4 2_666
C51 H51 O34 0.93 2.55 3.441(9) 160.6 1_655

loop_
_geom_torsion_atom_site_label_1
_geom_torsion_atom_site_label_2
_geom_torsion_atom_site_label_3
_geom_torsion_atom_site_label_4
_geom_torsion
_geom_torsion_site_symmetry_1
_geom_torsion_site_symmetry_4
O9 Dy1 O1 C6 -74.6(4) . .
O5 Dy1 O1 C6 75.8(4) . .
O11 Dy1 O1 C6 155.3(4) . .
O3 Dy1 O1 C6 -5.5(4) . .
O7 Dy1 O1 C6 -134.8(4) . .
N3 Dy1 O1 C6 -139.1(4) . .
N1 Dy1 O1 C6 -0.6(3) . .
N2 Dy1 O1 C6 102.0(4) . .
O9 Dy1 N1 C5 -83.8(4) . .
O5 Dy1 N1 C5 97.2(4) . .
O11 Dy1 N1 C5 147.1(3) . .
O3 Dy1 N1 C5 -0.7(3) . .
O1 Dy1 N1 C5 -176.4(4) . .
O7 Dy1 N1 C5 -31.2(4) . .
N3 Dy1 N1 C5 -130.5(3) . .
N2 Dy1 N1 C5 48.3(4) . .
O9 Dy1 N1 C1 95.5(3) . .
O5 Dy1 N1 C1 -83.6(3) . .
O11 Dy1 N1 C1 -33.7(4) . .
O3 Dy1 N1 C1 178.6(4) . .
O1 Dy1 N1 C1 2.8(3) . .
O7 Dy1 N1 C1 148.0(3) . .
N3 Dy1 N1 C1 48.7(4) . .
N2 Dy1 N1 C1 -132.4(3) . .
C5 N1 C1 C2 -1.7(7) . .
Dy1 N1 C1 C2 179.1(4) . .
C5 N1 C1 C6 174.9(4) . .
Dy1 N1 C1 C6 -4.3(5) . .
O9 Dy1 N2 C12 -31.3(4) . .
O5 Dy1 N2 C12 -177.8(4) . .
O11 Dy1 N2 C12 98.6(4) . .
O3 Dy1 N2 C12 -79.0(4) . .
O1 Dy1 N2 C12 153.5(3) . .
O7 Dy1 N2 C12 4.8(4) . .
N3 Dy1 N2 C12 53.7(4) . .
N1 Dy1 N2 C12 -125.1(4) . .
O9 Dy1 N2 C8 143.5(3) . .
O5 Dy1 N2 C8 -3.0(3) . .
O11 Dy1 N2 C8 -86.6(4) . .
O3 Dy1 N2 C8 95.8(4) . .
O1 Dy1 N2 C8 -31.7(4) . .
O7 Dy1 N2 C8 179.6(4) . .
N3 Dy1 N2 C8 -131.6(3) . .
N1 Dy1 N2 C8 49.7(4) . .
N1 C1 C2 C3 0.9(8) . .
C6 C1 C2 C3 -175.3(5) . .
C6 O2 Sr3 O24 -28.7(4) . 1_545
C6 O2 Sr3 O25 147.3(4) . .
C6 O2 Sr3 O14 138.8(4) . .
C6 O2 Sr3 O28 58.8(4) . .
C6 O2 Sr3 O26 -85.5(4) . .
C6 O2 Sr3 O29 -146.0(4) . .
C6 O2 Sr3 O27 15.6(5) . .
C6 O2 Sr3 C42 -35.8(4) . 1_545
C6 O2 Sr3 C27 148.0(4) . .
O9 Dy1 O3 C7 77.1(4) . .
O5 Dy1 O3 C7 -72.1(4) . .
O11 Dy1 O3 C7 -139.8(3) . .
O1 Dy1 O3 C7 4.2(4) . .
O7 Dy1 O3 C7 158.0(4) . .
N3 Dy1 O3 C7 106.4(4) . .
N1 Dy1 O3 C7 -0.6(3) . .
N2 Dy1 O3 C7 -135.7(4) . .
O9 Dy1 N3 C19 -179.6(4) . .
O5 Dy1 N3 C19 -33.6(4) . .
O11 Dy1 N3 C19 2.8(4) . .
O3 Dy1 N3 C19 148.5(3) . .
O1 Dy1 N3 C19 -85.9(4) . .
O7 Dy1 N3 C19 96.5(4) . .
N1 Dy1 N3 C19 -128.8(4) . .
N2 Dy1 N3 C19 52.4(4) . .
O9 Dy1 N3 C15 -4.7(3) . .
O5 Dy1 N3 C15 141.2(3) . .
O11 Dy1 N3 C15 177.6(4) . .
O3 Dy1 N3 C15 -36.7(4) . .
O1 Dy1 N3 C15 88.9(4) . .
O7 Dy1 N3 C15 -88.6(4) . .
N1 Dy1 N3 C15 46.0(4) . .
N2 Dy1 N3 C15 -132.7(4) . .
C1 C2 C3 C4 0.5(8) . .
O21 Dy2 N4 C26 -150.9(3) . .
O15 Dy2 N4 C26 -5.4(3) . .
O23 Dy2 N4 C26 78.6(3) . .
O13 Dy2 N4 C26 178.6(4) . .
O17 Dy2 N4 C26 -98.5(4) . .
O19 Dy2 N4 C26 30.3(4) . .
N6 Dy2 N4 C26 126.4(3) . .
N5 Dy2 N4 C26 -54.2(4) . .
O21 Dy2 N4 C22 31.3(4) . .
O15 Dy2 N4 C22 176.9(4) . .
O23 Dy2 N4 C22 -99.2(3) . .
O13 Dy2 N4 C22 0.9(3) . .
O17 Dy2 N4 C22 83.7(3) . .
O19 Dy2 N4 C22 -147.4(3) . .
N6 Dy2 N4 C22 -51.4(4) . .
N5 Dy2 N4 C22 128.0(3) . .
C2 C3 C4 C5 -1.2(8) . .
O9 Dy1 O5 C13 -132.8(4) . .
O11 Dy1 O5 C13 80.8(4) . .
O3 Dy1 O5 C13 -67.7(4) . .
O1 Dy1 O5 C13 163.4(4) . .
O7 Dy1 O5 C13 4.5(5) . .
N3 Dy1 O5 C13 113.8(4) . .
N1 Dy1 O5 C13 -131.2(4) . .
N2 Dy1 O5 C13 1.5(4) . .
C1 N1 C5 C4 1.0(7) . .
Dy1 N1 C5 C4 -179.8(4) . .
C1 N1 C5 C7 -177.7(4) . .
Dy1 N1 C5 C7 1.6(5) . .
C3 C4 C5 N1 0.5(8) . .
C3 C4 C5 C7 179.0(5) . .
O21 Dy2 N5 C29 75.3(4) . .
O15 Dy2 N5 C29 -101.2(4) . .
O23 Dy2 N5 C29 -156.8(3) . .
O13 Dy2 N5 C29 27.9(4) . .
O17 Dy2 N5 C29 -7.6(3) . .
O19 Dy2 N5 C29 175.1(4) . .
N6 Dy2 N5 C29 123.5(4) . .
N4 Dy2 N5 C29 -55.9(4) . .
O21 Dy2 N5 C33 -102.4(4) . .
O15 Dy2 N5 C33 81.1(4) . .
O23 Dy2 N5 C33 25.5(4) . .
O13 Dy2 N5 C33 -149.8(3) . .
O17 Dy2 N5 C33 174.6(4) . .
O19 Dy2 N5 C33 -2.6(3) . .
N6 Dy2 N5 C33 -54.2(4) . .
N4 Dy2 N5 C33 126.3(4) . .
Sr3 O2 C6 O1 -59.5(7) . .
Sr3 O2 C6 C1 118.7(4) . .
Dy1 O1 C6 O2 176.9(4) . .
Dy1 O1 C6 C1 -1.3(6) . .
N1 C1 C6 O2 -174.8(4) . .
C2 C1 C6 O2 1.8(7) . .
N1 C1 C6 O1 3.6(6) . .
C2 C1 C6 O1 -179.8(5) . .
O21 Dy2 N6 C40 175.8(4) . .
O15 Dy2 N6 C40 27.7(5) . .
O23 Dy2 N6 C40 -3.5(4) . .
O13 Dy2 N6 C40 -103.4(4) . .
O17 Dy2 N6 C40 -154.4(4) . .
O19 Dy2 N6 C40 77.4(4) . .
N4 Dy2 N6 C40 -56.1(4) . .
N5 Dy2 N6 C40 124.5(4) . .
O21 Dy2 N6 C36 -2.3(4) . .
O15 Dy2 N6 C36 -150.3(4) . .
O23 Dy2 N6 C36 178.5(4) . .
O13 Dy2 N6 C36 78.6(4) . .
O17 Dy2 N6 C36 27.6(5) . .
O19 Dy2 N6 C36 -100.7(4) . .
N4 Dy2 N6 C36 125.9(4) . .
N5 Dy2 N6 C36 -53.6(4) . .
O9 Dy1 O7 C14 151.0(4) . .
O5 Dy1 O7 C14 -6.7(4) . .
O11 Dy1 O7 C14 -78.9(4) . .
O3 Dy1 O7 C14 71.7(4) . .
O1 Dy1 O7 C14 -147.0(4) . .
N3 Dy1 O7 C14 -142.8(4) . .
N1 Dy1 O7 C14 100.0(4) . .
N2 Dy1 O7 C14 -3.6(4) . .
Dy1 O3 C7 O4 -175.3(4) . .
Dy1 O3 C7 C5 1.6(6) . .
N1 C5 C7 O4 175.1(4) . .
C4 C5 C7 O4 -3.5(8) . .
N1 C5 C7 O3 -2.0(6) . .
C4 C5 C7 O3 179.4(5) . .
C12 N2 C8 C9 -1.0(8) . .
Dy1 N2 C8 C9 -175.9(4) . .
C12 N2 C8 C13 179.0(4) . .
Dy1 N2 C8 C13 4.1(6) . .
O5 Dy1 O9 C20 -130.7(4) . .
O11 Dy1 O9 C20 5.6(5) . .
O3 Dy1 O9 C20 160.6(4) . .
O1 Dy1 O9 C20 -68.4(4) . .
O7 Dy1 O9 C20 82.1(4) . .
N3 Dy1 O9 C20 2.9(4) . .
N1 Dy1 O9 C20 -132.4(4) . .
N2 Dy1 O9 C20 114.7(4) . .
N2 C8 C9 C10 1.2(9) . .
C13 C8 C9 C10 -178.8(6) . .
C8 C9 C10 C11 -0.3(10) . .
O9 Dy1 O11 C21 -7.9(5) . .
O5 Dy1 O11 C21 149.3(4) . .
O3 Dy1 O11 C21 -139.8(4) . .
O1 Dy1 O11 C21 68.1(4) . .
O7 Dy1 O11 C21 -80.4(4) . .
N3 Dy1 O11 C21 -5.2(4) . .
N1 Dy1 O11 C21 100.8(4) . .
N2 Dy1 O11 C21 -143.8(4) . .
C9 C10 C11 C12 -0.7(9) . .
C8 N2 C12 C11 -0.1(8) . .
Dy1 N2 C12 C11 174.7(4) . .
C8 N2 C12 C14 179.6(4) . .
Dy1 N2 C12 C14 -5.6(6) . .
C10 C11 C12 N2 0.9(9) . .
C10 C11 C12 C14 -178.8(5) . .
O21 Dy2 O13 C27 -156.0(4) . .
O15 Dy2 O13 C27 -2.7(4) . .
O23 Dy2 O13 C27 73.7(4) . .
O17 Dy2 O13 C27 -77.1(4) . .
O19 Dy2 O13 C27 137.5(3) . .
N6 Dy2 O13 C27 136.2(4) . .
N4 Dy2 O13 C27 1.9(3) . .
N5 Dy2 O13 C27 -109.6(4) . .
Dy1 O5 C13 O6 -178.8(4) . .
Dy1 O5 C13 C8 0.0(6) . .
N2 C8 C13 O6 176.1(5) . .
C9 C8 C13 O6 -3.9(8) . .
N2 C8 C13 O5 -2.8(7) . .
C9 C8 C13 O5 177.2(5) . .
O24 Sr3 O14 C27 171.7(4) 1_545 .
O25 Sr3 O14 C27 -25.3(4) . .
O2 Sr3 O14 C27 150.2(4) . .
O28 Sr3 O14 C27 -138.2(4) . .
O26 Sr3 O14 C27 27.0(5) . .
O29 Sr3 O14 C27 61.1(4) . .
O27 Sr3 O14 C27 -81.0(4) . .
C42 Sr3 O14 C27 169.0(4) 1_545 .
Dy1 O7 C14 O8 -179.2(4) . .
Dy1 O7 C14 C12 2.3(6) . .
N2 C12 C14 O8 -176.4(5) . .
C11 C12 C14 O8 3.3(8) . .
N2 C12 C14 O7 2.3(7) . .
C11 C12 C14 O7 -178.0(5) . .
O21 Dy2 O15 C28 140.9(4) . .
O23 Dy2 O15 C28 -70.5(4) . .
O13 Dy2 O15 C28 12.5(4) . .
O17 Dy2 O15 C28 82.5(4) . .
O19 Dy2 O15 C28 -147.4(4) . .
N6 Dy2 O15 C28 -98.9(4) . .
N4 Dy2 O15 C28 7.9(4) . .
N5 Dy2 O15 C28 146.9(4) . .
C19 N3 C15 C16 0.1(8) . .
Dy1 N3 C15 C16 -174.9(4) . .
C19 N3 C15 C20 -179.0(4) . .
Dy1 N3 C15 C20 6.0(6) . .
N3 C15 C16 C17 -0.8(9) . .
C20 C15 C16 C17 178.2(6) . .
O21 Dy2 O17 C34 -61.7(4) . .
O15 Dy2 O17 C34 89.1(4) . .
O23 Dy2 O17 C34 148.8(4) . .
O13 Dy2 O17 C34 -139.8(4) . .
O19 Dy2 O17 C34 17.9(5) . .
N6 Dy2 O17 C34 -89.5(4) . .
N4 Dy2 O17 C34 154.3(4) . .
N5 Dy2 O17 C34 14.8(4) . .
C15 C16 C17 C18 0.1(11) . .
C16 C17 C18 C19 1.2(11) . .
O21 Dy2 O19 C35 75.4(4) . .
O15 Dy2 O19 C35 -72.7(4) . .
O23 Dy2 O19 C35 -153.7(4) . .
O13 Dy2 O19 C35 138.0(4) . .
O17 Dy2 O19 C35 2.5(5) . .
N6 Dy2 O19 C35 139.4(4) . .
N4 Dy2 O19 C35 -105.5(4) . .
N5 Dy2 O19 C35 5.7(4) . .
C15 N3 C19 C18 1.3(8) . .
Dy1 N3 C19 C18 176.2(4) . .
C15 N3 C19 C21 -175.8(4) . .
Dy1 N3 C19 C21 -0.9(6) . .
C17 C18 C19 N3 -2.0(9) . .
C17 C18 C19 C21 174.8(6) . .
Dy1 O9 C20 O10 -178.4(4) . .
Dy1 O9 C20 C15 -1.0(6) . .
N3 C15 C20 O10 174.3(5) . .
C16 C15 C20 O10 -4.9(8) . .
N3 C15 C20 O9 -3.4(7) . .
C16 C15 C20 O9 177.5(5) . .
O15 Dy2 O21 C41 148.4(4) . .
O23 Dy2 O21 C41 9.6(5) . .
O13 Dy2 O21 C41 -70.8(4) . .
O17 Dy2 O21 C41 -150.6(5) . .
O19 Dy2 O21 C41 80.3(4) . .
N6 Dy2 O21 C41 8.7(4) . .
N4 Dy2 O21 C41 -98.8(5) . .
N5 Dy2 O21 C41 142.3(5) . .
Dy1 O11 C21 O12 -173.7(4) . .
Dy1 O11 C21 C19 6.7(6) . .
N3 C19 C21 O12 176.9(5) . .
C18 C19 C21 O12 -0.1(8) . .
N3 C19 C21 O11 -3.4(7) . .
C18 C19 C21 O11 179.6(5) . .
C26 N4 C22 C23 1.0(7) . .
Dy2 N4 C22 C23 178.8(4) . .
C26 N4 C22 C27 179.4(4) . .
Dy2 N4 C22 C27 -2.9(5) . .
O21 Dy2 O23 C42 2.0(4) . .
O15 Dy2 O23 C42 -156.0(4) . .
O13 Dy2 O23 C42 74.8(4) . .
O17 Dy2 O23 C42 142.3(4) . .
O19 Dy2 O23 C42 -75.9(4) . .
N6 Dy2 O23 C42 2.9(4) . .
N4 Dy2 O23 C42 136.9(4) . .
N5 Dy2 O23 C42 -101.8(4) . .
N4 C22 C23 C24 -1.9(8) . .
C27 C22 C23 C24 179.9(5) . .
C22 C23 C24 C25 1.5(9) . .
C23 C24 C25 C26 -0.3(9) . .
C22 N4 C26 C25 0.2(7) . .
Dy2 N4 C26 C25 -177.5(4) . .
C22 N4 C26 C28 -179.0(4) . .
Dy2 N4 C26 C28 3.2(5) . .
C24 C25 C26 N4 -0.6(9) . .
C24 C25 C26 C28 178.6(5) . .
Sr3 O14 C27 O13 -72.2(6) . .
Sr3 O14 C27 C22 107.0(4) . .
Dy2 O13 C27 O14 175.2(3) . .
Dy2 O13 C27 C22 -4.0(6) . .
Dy2 O13 C27 Sr3 133.4(2) . .
N4 C22 C27 O14 -175.0(4) . .
C23 C22 C27 O14 3.3(7) . .
N4 C22 C27 O13 4.2(6) . .
C23 C22 C27 O13 -177.4(5) . .
N4 C22 C27 Sr3 -126.3(3) . .
C23 C22 C27 Sr3 52.0(6) . .
O24 Sr3 C27 O14 -17.2(8) 1_545 .
O25 Sr3 C27 O14 151.0(4) . .
O2 Sr3 C27 O14 -28.6(4) . .
O28 Sr3 C27 O14 40.1(4) . .
O26 Sr3 C27 O14 -159.0(4) . .
O29 Sr3 C27 O14 -112.7(4) . .
O27 Sr3 C27 O14 110.9(4) . .
C42 Sr3 C27 O14 -123.0(18) 1_545 .
O24 Sr3 C27 O13 110.2(5) 1_545 .
O25 Sr3 C27 O13 -81.6(3) . .
O2 Sr3 C27 O13 98.9(3) . .
O14 Sr3 C27 O13 127.5(6) . .
O28 Sr3 C27 O13 167.6(3) . .
O26 Sr3 C27 O13 -31.5(4) . .
O29 Sr3 C27 O13 14.8(3) . .
O27 Sr3 C27 O13 -121.6(3) . .
C42 Sr3 C27 O13 4(2) 1_545 .
O24 Sr3 C27 C22 -115.2(5) 1_545 .
O25 Sr3 C27 C22 53.0(3) . .
O2 Sr3 C27 C22 -126.6(4) . .
O14 Sr3 C27 C22 -98.0(5) . .
O28 Sr3 C27 C22 -57.9(4) . .
O26 Sr3 C27 C22 103.0(4) . .
O29 Sr3 C27 C22 149.3(4) . .
O27 Sr3 C27 C22 12.9(4) . .
C42 Sr3 C27 C22 139.0(18) 1_545 .
Dy2 O15 C28 O16 172.0(4) . .
Dy2 O15 C28 C26 -9.3(6) . .
N4 C26 C28 O16 -177.7(5) . .
C25 C26 C28 O16 3.1(8) . .
N4 C26 C28 O15 3.6(7) . .
C25 C26 C28 O15 -175.6(5) . .
C33 N5 C29 C1A -1.0(7) . .
Dy2 N5 C29 C1A -178.8(4) . .
C33 N5 C29 C34 179.7(4) . .
Dy2 N5 C29 C34 1.9(6) . .
C31 C1A C29 N5 -1.0(8) . .
C31 C1A C29 C34 178.3(5) . .
C29 C1A C31 C32 1.3(9) . .
C1A C31 C32 C33 0.3(9) . .
C29 N5 C33 C32 2.7(7) . .
Dy2 N5 C33 C32 -179.6(4) . .
C29 N5 C33 C35 -177.5(4) . .
Dy2 N5 C33 C35 0.2(6) . .
C31 C32 C33 N5 -2.3(8) . .
C31 C32 C33 C35 177.9(5) . .
Dy2 O17 C34 O18 160.5(5) . .
Dy2 O17 C34 C29 -19.6(7) . .
N5 C29 C34 O18 -169.0(5) . .
C1A C29 C34 O18 11.7(8) . .
N5 C29 C34 O17 11.1(7) . .
C1A C29 C34 O17 -168.2(5) . .
Dy2 O19 C35 O20 174.2(4) . .
Dy2 O19 C35 C33 -7.7(6) . .
N5 C33 C35 O20 -177.1(5) . .
C32 C33 C35 O20 2.6(8) . .
N5 C33 C35 O19 4.6(7) . .
C32 C33 C35 O19 -175.6(5) . .
C40 N6 C36 C37 -2.8(8) . .
Dy2 N6 C36 C37 175.4(5) . .
C40 N6 C36 C41 179.2(5) . .
Dy2 N6 C36 C41 -2.7(6) . .
N6 C36 C37 C38 0.0(11) . .
C41 C36 C37 C38 177.8(7) . .
C36 C37 C38 C39 1.9(12) . .
C37 C38 C39 C40 -0.9(11) . .
C36 N6 C40 C39 3.8(8) . .
Dy2 N6 C40 C39 -174.3(5) . .
C36 N6 C40 C42 -178.1(5) . .
Dy2 N6 C40 C42 3.8(6) . .
C38 C39 C40 N6 -1.9(10) . .
C38 C39 C40 C42 -179.8(6) . .
Dy2 O21 C41 O22 168.7(5) . .
Dy2 O21 C41 C36 -13.4(7) . .
N6 C36 C41 O22 -171.9(5) . .
C37 C36 C41 O22 10.2(9) . .
N6 C36 C41 O21 10.0(7) . .
C37 C36 C41 O21 -168.0(6) . .
Sr3 O24 C42 O23 -68.3(7) 1_565 .
Sr3 O24 C42 C40 110.3(5) 1_565 .
Dy2 O23 C42 O24 176.4(4) . .
Dy2 O23 C42 C40 -2.1(6) . .
Dy2 O23 C42 Sr3 139.9(2) . 1_565
N6 C40 C42 O24 -179.8(5) . .
C39 C40 C42 O24 -1.8(8) . .
N6 C40 C42 O23 -1.2(7) . .
C39 C40 C42 O23 176.9(5) . .
N6 C40 C42 Sr3 -135.8(4) . 1_565
C39 C40 C42 Sr3 42.3(7) . 1_565
C44 N7 C43 N8 -0.2(8) . .
C45 N8 C43 N7 1.0(9) . .
C43 N7 C44 C45 -0.7(9) . .
N7 C44 C45 N8 1.3(9) . .
C43 N8 C45 C44 -1.4(9) . .
C47 N10 C46 N9 -0.1(8) . .
C48 N9 C46 N10 -0.1(7) . .
C46 N10 C47 C48 0.2(8) . .
N10 C47 C48 N9 -0.2(7) . .
C46 N9 C48 C47 0.2(7) . .
C51 N11 C49 N12 -1.2(9) . .
C50 N12 C49 N11 0.5(8) . .
C49 N12 C50 C51 0.3(8) . .
N12 C50 C51 N11 -1.0(9) . .
C49 N11 C51 C50 1.4(9) . .
C55 N14 C54 N13 -5.0(10) . .
C56 N13 C54 N14 2.1(10) . .
C54 N14 C55 C56 6.1(9) . .
N14 C55 C56 N13 -4.7(9) . .
C54 N13 C56 C55 1.7(10) . .
